data_7213577
loop_
_publ_author_name
'Smith, Tiffany M.'
'Perkins, Kathryn'
'Symester, Diona'
'Freund, Steve R.'
'Vargas, Jose'
'Spinu, Leonard'
'Zubieta, Jon'

_publ_section_title
;
 Solid state coordination chemistry of oxomolybdenum--organodiphosphonate
 materials: consequences of introducing xylyldiphosphonate components
;
_journal_issue 2
_journal_name_full CrystEngComm
_journal_page_first 191
_journal_paper_doi 10.1039/c3ce41728j
_journal_volume 16
_journal_year 2014
_chemical_formula_moiety 'C8 H8 Mo5 O21 P2, 2(C10 H11 N3)'
_chemical_formula_sum 'C28 H30 Mo5 N6 O21 P2'
_chemical_formula_weight 1328.22
_chemical_name_systematic
;
 ?
;
_space_group_crystal_system trigonal
_space_group_IT_number 145
_space_group_name_Hall 'P 32'
_space_group_name_H-M_alt 'P 32'
_symmetry_space_group_name_Hall 'P 32'
_symmetry_space_group_name_H-M 'P 32'
_atom_sites_solution_hydrogens geom
_audit_creation_method SHELXL-2013
_cell_angle_alpha 90
_cell_angle_beta 90
_cell_angle_gamma 120
_cell_formula_units_Z 3
_cell_length_a 11.1778(7)
_cell_length_b 11.1778(7)
_cell_length_c 27.6410(17)
_cell_measurement_reflns_used 2202
_cell_measurement_temperature 90(2)
_cell_measurement_theta_max 29.1792
_cell_measurement_theta_min 2.1494
_cell_volume 2990.9(3)
_computing_cell_refinement 'SAINT V8.30C (Bruker AXS Inc., 2013)'
_computing_data_collection 'Bruker APEX2 (Bruker, 2011)'
_computing_data_reduction 'SAINT V8.30C (Bruker AXS Inc., 2013)'
_computing_molecular_graphics 'CrystalMaker (Palmer, 2010)'
_computing_publication_material 'Bruker SHELXTL (Bruker, 2011)'
_computing_structure_refinement 'SHELXL-2013 (Sheldrick, 2013)'
_computing_structure_solution 'SHELXL-2013 (Sheldrick, 2013)'
_diffrn_ambient_temperature 90(2)
_diffrn_measured_fraction_theta_full 1.000
_diffrn_measured_fraction_theta_max 1.000
_diffrn_measurement_device_type 'Bruker APEX-II CCD'
_diffrn_measurement_method '\f and \w scans'
_diffrn_radiation_monochromator graphite
_diffrn_radiation_source 'fine-focus sealed tube'
_diffrn_radiation_type MoK\a
_diffrn_radiation_wavelength 0.71073
_diffrn_reflns_av_R_equivalents 0.0209
_diffrn_reflns_av_unetI/netI 0.0222
_diffrn_reflns_Laue_measured_fraction_full 1.000
_diffrn_reflns_Laue_measured_fraction_max 1.000
_diffrn_reflns_limit_h_max 13
_diffrn_reflns_limit_h_min -14
_diffrn_reflns_limit_k_max 14
_diffrn_reflns_limit_k_min -13
_diffrn_reflns_limit_l_max 35
_diffrn_reflns_limit_l_min -35
_diffrn_reflns_number 32751
_diffrn_reflns_point_group_measured_fraction_full 0.996
_diffrn_reflns_point_group_measured_fraction_max 0.973
_diffrn_reflns_theta_full 25.242
_diffrn_reflns_theta_max 27.095
_diffrn_reflns_theta_min 2.104
_exptl_absorpt_coefficient_mu 1.701
_exptl_absorpt_correction_T_max 0.88
_exptl_absorpt_correction_T_min 0.66
_exptl_absorpt_correction_type multi-scan
_exptl_absorpt_process_details 'SADABS V2012/1 (Bruker AXS Inc.)'
_exptl_crystal_colour green
_exptl_crystal_density_diffrn 2.212
_exptl_crystal_density_meas 2.20(2)
_exptl_crystal_density_method flotation
_exptl_crystal_description block
_exptl_crystal_F_000 1944
_exptl_crystal_size_max 0.265
_exptl_crystal_size_mid 0.154
_exptl_crystal_size_min 0.080
_refine_diff_density_max 1.133
_refine_diff_density_min -0.560
_refine_diff_density_rms 0.143
_refine_ls_abs_structure_details
;
 Flack x determined using 3950 quotients [(I+)-(I-)]/[(I+)+(I-)]
 (Parsons and Flack (2004), Acta Cryst. A60, s61).
;
_refine_ls_abs_structure_Flack 0.002(9)
_refine_ls_extinction_method none
_refine_ls_goodness_of_fit_ref 1.049
_refine_ls_hydrogen_treatment constr
_refine_ls_matrix_type full
_refine_ls_number_parameters 560
_refine_ls_number_reflns 8572
_refine_ls_number_restraints 1
_refine_ls_restrained_S_all 1.049
_refine_ls_R_factor_all 0.0350
_refine_ls_R_factor_gt 0.0338
_refine_ls_shift/su_max 0.001
_refine_ls_shift/su_mean 0.000
_refine_ls_structure_factor_coef Fsqd
_refine_ls_weighting_details
;
 w=1/[\s^2^(Fo^2^)+(0.0509P)^2^+12.8222P]
 where P=(Fo^2^+2Fc^2^)/3
;
_refine_ls_weighting_scheme calc
_refine_ls_wR_factor_gt 0.0902
_refine_ls_wR_factor_ref 0.0908
_reflns_Friedel_coverage 0.946
_reflns_Friedel_fraction_full 0.992
_reflns_Friedel_fraction_max 0.946
_reflns_number_gt 8346
_reflns_number_total 8572
_reflns_threshold_expression 'I > 2\s(I)'
_cod_data_source_file c3ce41728j.txt
_cod_data_source_block compound2
_cod_original_cell_volume 2990.9(4)
_cod_database_code 7213577
_shelx_space_group_comment
;
The symmetry employed for this shelxl refinement is uniquely defined
by the following loop, which should always be used as a source of
symmetry information in preference to the above space-group names.
They are only intended as comments.
;
_shelx_estimated_absorpt_t_min 0.661
_shelx_estimated_absorpt_t_max 0.876
_shelxl_version_number 2013-2

loop_
_space_group_symop_operation_xyz
'x, y, z'
'-y, x-y, z+2/3'
'-x+y, -x, z+1/3'

loop_
_atom_site_label
_atom_site_type_symbol
_atom_site_fract_x
_atom_site_fract_y
_atom_site_fract_z
_atom_site_U_iso_or_equiv
_atom_site_adp_type
_atom_site_occupancy
_atom_site_site_symmetry_order
_atom_site_calc_flag
_atom_site_refinement_flags_posn
_atom_site_refinement_flags_adp
Mo1 Mo 1.15857(7) 0.71566(7) 0.31185(3) 0.01639(15) Uani 1 1 d . .
Mo2 Mo 0.94565(8) 0.81303(7) 0.36164(3) 0.01747(16) Uani 1 1 d . .
Mo3 Mo 0.67841(7) 0.53954(8) 0.41701(3) 0.01796(16) Uani 1 1 d . .
Mo4 Mo 1.06339(7) 0.39100(7) 0.35212(3) 0.01630(15) Uani 1 1 d . .
Mo5 Mo 0.70357(7) 0.25655(7) 0.39677(2) 0.01626(15) Uani 1 1 d . .
P1 P 0.8103(2) 0.4909(2) 0.30721(7) 0.0146(4) Uani 1 1 d . .
P2 P 1.0028(2) 0.5839(2) 0.42716(7) 0.0132(4) Uani 1 1 d . .
O1 O 1.3067(7) 0.8529(7) 0.3339(2) 0.0273(15) Uani 1 1 d . .
O2 O 1.1982(7) 0.7119(7) 0.2516(2) 0.0262(14) Uani 1 1 d . .
O3 O 0.9598(6) 0.5185(6) 0.3086(2) 0.0162(12) Uani 1 1 d . .
O4 O 1.1967(6) 0.5754(6) 0.3373(2) 0.0167(11) Uani 1 1 d . .
O5 O 1.0399(7) 0.3137(7) 0.2967(2) 0.0218(13) Uani 1 1 d . .
O6 O 1.1558(7) 0.3306(7) 0.3818(2) 0.0220(13) Uani 1 1 d . .
O7 O 0.8809(6) 0.2773(6) 0.3777(2) 0.0174(12) Uani 1 1 d . .
O8 O 1.0770(6) 0.5019(6) 0.4239(2) 0.0156(11) Uani 1 1 d . .
O9 O 0.7012(7) 0.2063(7) 0.4553(2) 0.0236(13) Uani 1 1 d . .
O10 O 0.5943(6) 0.3470(7) 0.4013(2) 0.0213(13) Uani 1 1 d . .
O11 O 0.7122(6) 0.3391(6) 0.3187(2) 0.0184(12) Uani 1 1 d . .
O12 O 0.8451(6) 0.4852(6) 0.4219(2) 0.0149(11) Uani 1 1 d . .
O13 O 0.5506(7) 0.5660(8) 0.3945(3) 0.0277(15) Uani 1 1 d . .
O14 O 1.0561(6) 0.6982(6) 0.3885(2) 0.0155(11) Uani 1 1 d . .
O15 O 0.5899(7) 0.1041(7) 0.3696(2) 0.0256(14) Uani 1 1 d . .
O16 O 0.8530(7) 0.8724(7) 0.3297(2) 0.0258(14) Uani 1 1 d . .
O17 O 0.6559(7) 0.5327(7) 0.4779(2) 0.0295(15) Uani 1 1 d . .
O18 O 0.7903(6) 0.5861(6) 0.3427(2) 0.0138(11) Uani 1 1 d . .
O19 O 0.8328(6) 0.7290(6) 0.4166(2) 0.0185(12) Uani 1 1 d . .
O20 O 1.0728(7) 0.9592(7) 0.3880(2) 0.0250(14) Uani 1 1 d . .
O21 O 1.0409(7) 0.7919(6) 0.3064(2) 0.0192(12) Uani 1 1 d . .
N1 N -0.1667(11) -0.2235(9) 0.1264(3) 0.039(2) Uani 1 1 d . .
H1' H -0.2124 -0.2781 0.1021 0.046 Uiso 1 1 calc R U
N2 N 0.0388(8) 0.0141(8) 0.2461(3) 0.0221(16) Uani 1 1 d . .
H2' H -0.0182 0.0216 0.2662 0.027 Uiso 1 1 calc R U
N3 N 0.4392(8) 0.2125(8) 0.2963(3) 0.0219(16) Uani 1 1 d . .
H3' H 0.5245 0.2549 0.3073 0.026 Uiso 1 1 calc R U
N4 N 0.3991(9) -0.0816(9) 0.4390(3) 0.0320(19) Uani 1 1 d . .
H4' H 0.4137 -0.1244 0.4150 0.038 Uiso 1 1 calc R U
N5 N 0.3503(10) 0.1309(10) 0.5521(3) 0.034(2) Uani 1 1 d . .
H5' H 0.3341 0.0863 0.5797 0.041 Uiso 1 1 calc R U
N6 N 0.3886(11) 0.5122(11) 0.5707(4) 0.045(3) Uani 1 1 d . .
H6' H 0.3998 0.5950 0.5759 0.054 Uiso 1 1 calc R U
C1 C 0.7740(9) 0.5304(9) 0.2476(3) 0.0168(16) Uani 1 1 d . .
H1A H 0.8452 0.6261 0.2393 0.020 Uiso 1 1 calc R U
H1B H 0.7816 0.4679 0.2241 0.020 Uiso 1 1 calc R U
C2 C 1.0306(9) 0.6687(8) 0.4853(3) 0.0150(15) Uani 1 1 d . .
H2A H 1.1245 0.7507 0.4855 0.018 Uiso 1 1 calc R U
H2B H 0.9639 0.7020 0.4886 0.018 Uiso 1 1 calc R U
C3 C 1.0164(8) 0.5813(8) 0.5285(3) 0.0139(15) Uani 1 1 d . .
C4 C 0.8955(9) 0.4524(9) 0.5362(3) 0.0164(16) Uani 1 1 d . .
H4 H 0.8198 0.4219 0.5146 0.020 Uiso 1 1 calc R U
C5 C 0.8863(8) 0.3694(9) 0.5756(3) 0.0172(16) Uani 1 1 d . .
C6 C 0.9979(9) 0.4175(9) 0.6077(3) 0.0198(17) Uani 1 1 d . .
H6 H 0.9941 0.3612 0.6341 0.024 Uiso 1 1 calc R U
C7 C 1.1128(9) 0.5454(9) 0.6014(3) 0.0207(17) Uani 1 1 d . .
H7 H 1.1859 0.5778 0.6243 0.025 Uiso 1 1 calc R U
C8 C 1.1243(9) 0.6282(9) 0.5622(3) 0.0186(17) Uani 1 1 d . .
H8 H 1.2047 0.7161 0.5583 0.022 Uiso 1 1 calc R U
C9 C -0.0288(13) -0.1421(12) 0.1230(4) 0.037(3) Uani 1 1 d . .
H9 H 0.0182 -0.1427 0.0944 0.045 Uiso 1 1 calc R U
C10 C -0.2355(12) -0.2237(10) 0.1656(4) 0.034(2) Uani 1 1 d . .
H10 H -0.3335 -0.2773 0.1656 0.041 Uiso 1 1 calc R U
C11 C 0.0438(12) -0.0576(11) 0.1613(4) 0.035(2) Uani 1 1 d . .
H11 H 0.1404 0.0038 0.1582 0.042 Uiso 1 1 calc R U
C12 C -0.0219(10) -0.0608(9) 0.2045(3) 0.0238(19) Uani 1 1 d . .
C13 C -0.1678(11) -0.1475(10) 0.2066(4) 0.029(2) Uani 1 1 d . .
H13 H -0.2177 -0.1532 0.2352 0.035 Uiso 1 1 calc R U
C14 C 0.1759(9) 0.0794(8) 0.2610(3) 0.0180(16) Uani 1 1 d . .
C15 C 0.2811(11) 0.0671(10) 0.2379(3) 0.0258(19) Uani 1 1 d . .
H15 H 0.2621 0.0107 0.2100 0.031 Uiso 1 1 calc R U
C16 C 0.2073(9) 0.1579(9) 0.3026(3) 0.0196(17) Uani 1 1 d . .
H16 H 0.1370 0.1658 0.3191 0.024 Uiso 1 1 calc R U
C17 C 0.4107(10) 0.1381(10) 0.2565(4) 0.027(2) Uani 1 1 d . .
H17 H 0.4835 0.1339 0.2403 0.032 Uiso 1 1 calc R U
C18 C 0.3429(9) 0.2259(9) 0.3205(3) 0.0206(17) Uani 1 1 d . .
H18 H 0.3658 0.2801 0.3491 0.025 Uiso 1 1 calc R U
C19 C 0.3388(10) -0.0046(10) 0.4300(4) 0.028(2) Uani 1 1 d . .
H19 H 0.3096 -0.0007 0.3980 0.034 Uiso 1 1 calc R U
C20 C 0.4364(11) -0.0934(11) 0.4834(4) 0.031(2) Uani 1 1 d . .
H20 H 0.4729 -0.1528 0.4892 0.037 Uiso 1 1 calc R U
C21 C 0.3194(10) 0.0669(10) 0.4656(4) 0.030(2) Uani 1 1 d . .
H21 H 0.2760 0.1196 0.4589 0.036 Uiso 1 1 calc R U
C22 C 0.4231(11) -0.0213(11) 0.5210(4) 0.030(2) Uani 1 1 d . .
H22 H 0.4533 -0.0276 0.5525 0.036 Uiso 1 1 calc R U
C23 C 0.3644(11) 0.0617(10) 0.5125(4) 0.028(2) Uani 1 1 d . .
C24 C 0.3573(10) 0.2558(11) 0.5552(4) 0.031(2) Uani 1 1 d . .
C25 C 0.3817(12) 0.3449(12) 0.5168(5) 0.038(3) Uani 1 1 d . .
H25 H 0.3881 0.3176 0.4848 0.046 Uiso 1 1 calc R U
C26 C 0.3463(13) 0.2984(14) 0.6027(5) 0.043(3) Uani 1 1 d . .
H26 H 0.3272 0.2380 0.6294 0.052 Uiso 1 1 calc R U
C27 C 0.3966(12) 0.4746(12) 0.5252(5) 0.044(3) Uani 1 1 d . .
H27 H 0.4123 0.5359 0.4991 0.053 Uiso 1 1 calc R U
C28 C 0.3634(12) 0.4262(14) 0.6094(5) 0.045(3) Uani 1 1 d . .
H28 H 0.3579 0.4561 0.6411 0.054 Uiso 1 1 calc R U

loop_
_atom_site_aniso_label
_atom_site_aniso_U_11
_atom_site_aniso_U_22
_atom_site_aniso_U_33
_atom_site_aniso_U_23
_atom_site_aniso_U_13
_atom_site_aniso_U_12
Mo1 0.0161(3) 0.0140(3) 0.0137(3) 0.0011(3) 0.0021(3) 0.0035(3)
Mo2 0.0213(4) 0.0154(3) 0.0163(3) -0.0014(3) -0.0038(3) 0.0096(3)
Mo3 0.0146(3) 0.0225(4) 0.0176(3) -0.0043(3) -0.0003(3) 0.0099(3)
Mo4 0.0160(3) 0.0174(3) 0.0172(3) 0.0018(3) 0.0031(3) 0.0097(3)
Mo5 0.0131(3) 0.0148(3) 0.0156(3) 0.0003(3) 0.0024(3) 0.0030(3)
P1 0.0128(10) 0.0156(10) 0.0141(9) -0.0015(7) -0.0022(7) 0.0062(8)
P2 0.0124(9) 0.0138(9) 0.0119(9) 0.0006(7) -0.0001(7) 0.0053(8)
O1 0.025(3) 0.020(3) 0.020(3) -0.001(2) 0.006(3) -0.002(3)
O2 0.035(4) 0.023(3) 0.014(3) 0.002(2) 0.002(3) 0.009(3)
O3 0.014(3) 0.016(3) 0.019(3) 0.001(2) -0.003(2) 0.008(2)
O4 0.010(3) 0.019(3) 0.018(3) 0.002(2) 0.000(2) 0.005(2)
O5 0.021(3) 0.027(3) 0.020(3) -0.001(2) 0.000(2) 0.014(3)
O6 0.024(3) 0.021(3) 0.025(3) -0.001(2) -0.001(3) 0.014(3)
O7 0.015(3) 0.013(3) 0.022(3) 0.001(2) 0.004(2) 0.005(2)
O8 0.016(3) 0.015(3) 0.016(3) 0.001(2) 0.001(2) 0.008(2)
O9 0.024(3) 0.018(3) 0.021(3) 0.001(2) 0.004(3) 0.004(3)
O10 0.013(3) 0.026(3) 0.020(3) -0.004(2) 0.001(2) 0.006(3)
O11 0.014(3) 0.019(3) 0.020(3) -0.002(2) -0.001(2) 0.006(2)
O12 0.013(3) 0.016(3) 0.015(3) 0.003(2) 0.000(2) 0.006(2)
O13 0.020(3) 0.039(4) 0.033(4) -0.008(3) -0.003(3) 0.021(3)
O14 0.019(3) 0.015(3) 0.014(3) 0.004(2) 0.003(2) 0.010(2)
O15 0.024(3) 0.018(3) 0.025(3) -0.005(3) 0.004(3) 0.003(3)
O16 0.032(4) 0.021(3) 0.028(3) -0.004(3) -0.008(3) 0.016(3)
O17 0.028(4) 0.033(4) 0.020(3) -0.008(3) 0.001(3) 0.009(3)
O18 0.015(3) 0.012(3) 0.017(3) 0.000(2) -0.002(2) 0.009(2)
O19 0.022(3) 0.015(3) 0.017(3) -0.006(2) -0.003(2) 0.008(2)
O20 0.031(4) 0.018(3) 0.025(3) -0.004(3) -0.005(3) 0.012(3)
O21 0.027(3) 0.017(3) 0.014(3) 0.003(2) -0.001(2) 0.011(3)
N1 0.051(6) 0.025(4) 0.030(5) -0.003(4) -0.016(4) 0.011(4)
N2 0.021(4) 0.022(4) 0.024(4) -0.003(3) -0.008(3) 0.011(3)
N3 0.011(3) 0.023(4) 0.027(4) 0.004(3) -0.001(3) 0.005(3)
N4 0.032(5) 0.027(4) 0.035(5) -0.007(4) 0.000(4) 0.013(4)
N5 0.041(5) 0.030(5) 0.028(4) 0.002(4) 0.007(4) 0.016(4)
N6 0.033(5) 0.039(6) 0.075(8) -0.022(5) -0.016(5) 0.027(5)
C1 0.019(4) 0.023(4) 0.013(4) -0.001(3) -0.005(3) 0.013(3)
C2 0.017(4) 0.014(4) 0.011(3) 0.002(3) -0.001(3) 0.005(3)
C3 0.015(4) 0.014(4) 0.012(4) 0.001(3) 0.004(3) 0.007(3)
C4 0.016(4) 0.024(4) 0.012(4) 0.000(3) -0.001(3) 0.011(3)
C5 0.012(4) 0.016(4) 0.021(4) 0.000(3) 0.004(3) 0.005(3)
C6 0.023(4) 0.020(4) 0.015(4) 0.004(3) 0.000(3) 0.010(4)
C7 0.013(4) 0.022(4) 0.021(4) -0.002(3) -0.004(3) 0.004(3)
C8 0.015(4) 0.017(4) 0.020(4) 0.002(3) 0.004(3) 0.005(3)
C9 0.049(7) 0.034(6) 0.022(5) -0.004(4) -0.005(4) 0.015(5)
C10 0.035(6) 0.018(5) 0.046(6) -0.002(4) -0.013(5) 0.011(4)
C11 0.038(6) 0.024(5) 0.027(5) 0.002(4) -0.003(4) 0.004(5)
C12 0.030(5) 0.018(4) 0.020(4) 0.005(3) -0.005(4) 0.010(4)
C13 0.029(5) 0.020(4) 0.039(5) -0.002(4) -0.016(4) 0.013(4)
C14 0.016(4) 0.007(4) 0.022(4) 0.005(3) 0.002(3) -0.001(3)
C15 0.034(5) 0.021(5) 0.020(4) -0.002(3) 0.006(4) 0.012(4)
C16 0.020(4) 0.015(4) 0.023(4) 0.002(3) -0.002(3) 0.008(3)
C17 0.024(5) 0.025(5) 0.033(5) 0.001(4) 0.008(4) 0.014(4)
C18 0.021(4) 0.023(4) 0.018(4) -0.002(3) -0.004(3) 0.011(4)
C19 0.021(5) 0.029(5) 0.022(4) 0.001(4) -0.001(4) 0.003(4)
C20 0.030(5) 0.024(5) 0.038(6) -0.004(4) -0.002(4) 0.013(4)
C21 0.019(5) 0.022(5) 0.041(6) 0.001(4) -0.003(4) 0.004(4)
C22 0.029(5) 0.025(5) 0.026(5) 0.001(4) 0.001(4) 0.006(4)
C23 0.031(5) 0.021(5) 0.027(5) 0.002(4) 0.008(4) 0.010(4)
C24 0.015(4) 0.025(5) 0.041(6) -0.009(4) 0.002(4) 0.000(4)
C25 0.030(6) 0.037(6) 0.050(7) -0.001(5) 0.001(5) 0.019(5)
C26 0.043(7) 0.052(7) 0.040(6) -0.011(5) -0.015(5) 0.028(6)
C27 0.029(6) 0.027(6) 0.071(9) -0.004(5) 0.001(6) 0.011(5)
C28 0.031(6) 0.054(8) 0.051(7) -0.023(6) -0.015(5) 0.021(6)

loop_
_atom_type_symbol
_atom_type_description
_atom_type_scat_dispersion_real
_atom_type_scat_dispersion_imag
_atom_type_scat_source
C C 0.0033 0.0016 'International Tables Vol C Tables 4.2.6.8 and 6.1.1.4'
H H 0.0000 0.0000 'International Tables Vol C Tables 4.2.6.8 and 6.1.1.4'
N N 0.0061 0.0033 'International Tables Vol C Tables 4.2.6.8 and 6.1.1.4'
O O 0.0106 0.0060 'International Tables Vol C Tables 4.2.6.8 and 6.1.1.4'
P P 0.1023 0.0942 'International Tables Vol C Tables 4.2.6.8 and 6.1.1.4'
Mo Mo -1.6832 0.6857 'International Tables Vol C Tables 4.2.6.8 and 6.1.1.4'

loop_
_geom_angle_atom_site_label_1
_geom_angle_atom_site_label_2
_geom_angle_atom_site_label_3
_geom_angle
_geom_angle_site_symmetry_1
_geom_angle_site_symmetry_3
O1 Mo1 O2 102.7(3) . .
O1 Mo1 O21 101.7(3) . .
O2 Mo1 O21 100.3(3) . .
O1 Mo1 O4 95.2(3) . .
O2 Mo1 O4 99.6(3) . .
O21 Mo1 O4 150.3(2) . .
O1 Mo1 O3 161.2(3) . .
O2 Mo1 O3 94.5(3) . .
O21 Mo1 O3 82.4(2) . .
O4 Mo1 O3 74.2(2) . .
O1 Mo1 O14 88.1(3) . .
O2 Mo1 O14 168.0(3) . .
O21 Mo1 O14 72.1(2) . .
O4 Mo1 O14 84.4(2) . .
O3 Mo1 O14 75.6(2) . .
O20 Mo2 O16 102.9(3) . .
O20 Mo2 O19 99.3(3) . .
O16 Mo2 O19 102.8(3) . .
O20 Mo2 O21 102.0(3) . .
O16 Mo2 O21 96.7(3) . .
O19 Mo2 O21 147.0(2) . .
O20 Mo2 O14 88.5(3) . .
O16 Mo2 O14 166.1(3) . .
O19 Mo2 O14 82.8(2) . .
O21 Mo2 O14 72.9(2) . .
O20 Mo2 O18 164.0(3) . .
O16 Mo2 O18 92.3(3) . .
O19 Mo2 O18 71.9(2) . .
O21 Mo2 O18 81.1(2) . .
O14 Mo2 O18 77.3(2) . .
O17 Mo3 O13 104.5(3) . .
O17 Mo3 O10 101.3(3) . .
O13 Mo3 O10 97.3(3) . .
O17 Mo3 O19 94.8(3) . .
O13 Mo3 O19 99.9(3) . .
O10 Mo3 O19 152.5(3) . .
O17 Mo3 O12 93.0(3) . .
O13 Mo3 O12 161.6(3) . .
O10 Mo3 O12 73.5(2) . .
O19 Mo3 O12 83.7(2) . .
O17 Mo3 O18 159.6(3) . .
O13 Mo3 O18 92.4(3) . .
O10 Mo3 O18 87.6(2) . .
O19 Mo3 O18 70.6(2) . .
O12 Mo3 O18 71.7(2) . .
O6 Mo4 O5 101.6(3) . .
O6 Mo4 O4 103.5(3) . .
O5 Mo4 O4 101.2(3) . .
O6 Mo4 O7 102.4(3) . .
O5 Mo4 O7 98.7(3) . .
O4 Mo4 O7 143.1(3) . .
O6 Mo4 O8 84.7(3) . .
O5 Mo4 O8 173.5(3) . .
O4 Mo4 O8 78.2(2) . .
O7 Mo4 O8 78.6(2) . .
O15 Mo5 O9 102.0(3) . .
O15 Mo5 O10 101.5(3) . .
O9 Mo5 O10 101.6(3) . .
O15 Mo5 O7 101.8(3) . .
O9 Mo5 O7 98.3(3) . .
O10 Mo5 O7 145.3(3) . .
O15 Mo5 O11 81.4(3) . .
O9 Mo5 O11 176.4(3) . .
O10 Mo5 O11 76.4(2) . .
O7 Mo5 O11 82.2(2) . .
O15 Mo5 O12 168.4(3) . .
O9 Mo5 O12 88.2(3) . .
O10 Mo5 O12 70.7(2) . .
O7 Mo5 O12 81.9(2) . .
O11 Mo5 O12 88.3(2) . .
O11 P1 O3 108.8(3) . .
O11 P1 O18 111.4(3) . .
O3 P1 O18 111.3(3) . .
O11 P1 C1 109.8(4) . .
O3 P1 C1 109.1(4) . .
O18 P1 C1 106.5(4) . .
O8 P2 O14 111.1(3) . .
O8 P2 O12 109.6(3) . .
O14 P2 O12 110.9(3) . .
O8 P2 C2 111.5(4) . .
O14 P2 C2 106.7(4) . .
O12 P2 C2 107.0(4) . .
P1 O3 Mo1 130.4(3) . .
Mo4 O4 Mo1 125.9(3) . .
Mo4 O7 Mo5 149.2(3) . .
P2 O8 Mo4 117.8(3) . .
Mo3 O10 Mo5 121.1(3) . .
P1 O11 Mo5 119.9(3) . .
P2 O12 Mo3 128.2(3) . .
P2 O12 Mo5 135.5(3) . .
Mo3 O12 Mo5 94.5(2) . .
P2 O14 Mo2 126.4(3) . .
P2 O14 Mo1 131.3(3) . .
Mo2 O14 Mo1 92.1(2) . .
P1 O18 Mo2 127.9(3) . .
P1 O18 Mo3 130.8(3) . .
Mo2 O18 Mo3 94.0(2) . .
Mo2 O19 Mo3 123.3(3) . .
Mo1 O21 Mo2 122.6(3) . .
C10 N1 C9 121.7(9) . .
C10 N1 H1' 119.1 . .
C9 N1 H1' 119.1 . .
C12 N2 C14 130.0(9) . .
C12 N2 H2' 115.0 . .
C14 N2 H2' 115.0 . .
C17 N3 C18 122.2(8) . .
C17 N3 H3' 118.9 . .
C18 N3 H3' 118.9 . .
C20 N4 C19 121.0(9) . .
C20 N4 H4' 119.5 . .
C19 N4 H4' 119.5 . .
C24 N5 C23 131.0(9) . .
C24 N5 H5' 114.5 . .
C23 N5 H5' 114.5 . .
C27 N6 C28 122.2(11) . .
C27 N6 H6' 118.9 . .
C28 N6 H6' 118.9 . .
C5 C1 P1 114.5(6) 2_654 .
C5 C1 H1A 108.6 2_654 .
P1 C1 H1A 108.6 . .
C5 C1 H1B 108.6 2_654 .
P1 C1 H1B 108.6 . .
H1A C1 H1B 107.6 . .
C3 C2 P2 115.5(6) . .
C3 C2 H2A 108.4 . .
P2 C2 H2A 108.4 . .
C3 C2 H2B 108.4 . .
P2 C2 H2B 108.4 . .
H2A C2 H2B 107.5 . .
C8 C3 C4 119.0(7) . .
C8 C3 C2 119.7(7) . .
C4 C3 C2 121.3(7) . .
C5 C4 C3 120.6(7) . .
C5 C4 H4 119.7 . .
C3 C4 H4 119.7 . .
C4 C5 C6 118.8(8) . .
C4 C5 C1 118.9(8) . 3_665
C6 C5 C1 122.2(8) . 3_665
C7 C6 C5 120.6(8) . .
C7 C6 H6 119.7 . .
C5 C6 H6 119.7 . .
C6 C7 C8 121.2(8) . .
C6 C7 H7 119.4 . .
C8 C7 H7 119.4 . .
C7 C8 C3 119.6(8) . .
C7 C8 H8 120.2 . .
C3 C8 H8 120.2 . .
N1 C9 C11 119.5(11) . .
N1 C9 H9 120.3 . .
C11 C9 H9 120.3 . .
N1 C10 C13 121.7(11) . .
N1 C10 H10 119.2 . .
C13 C10 H10 119.2 . .
C9 C11 C12 121.2(10) . .
C9 C11 H11 119.4 . .
C12 C11 H11 119.4 . .
N2 C12 C11 127.2(9) . .
N2 C12 C13 115.3(9) . .
C11 C12 C13 117.5(9) . .
C10 C13 C12 118.1(11) . .
C10 C13 H13 120.9 . .
C12 C13 H13 120.9 . .
C16 C14 N2 116.4(8) . .
C16 C14 C15 118.8(8) . .
N2 C14 C15 124.7(8) . .
C17 C15 C14 118.1(8) . .
C17 C15 H15 120.9 . .
C14 C15 H15 120.9 . .
C14 C16 C18 120.0(9) . .
C14 C16 H16 120.0 . .
C18 C16 H16 120.0 . .
N3 C17 C15 122.4(9) . .
N3 C17 H17 118.8 . .
C15 C17 H17 118.8 . .
N3 C18 C16 118.4(8) . .
N3 C18 H18 120.8 . .
C16 C18 H18 120.8 . .
C21 C19 N4 121.2(9) . .
C21 C19 H19 119.4 . .
N4 C19 H19 119.4 . .
N4 C20 C22 120.9(10) . .
N4 C20 H20 119.6 . .
C22 C20 H20 119.6 . .
C19 C21 C23 118.8(10) . .
C19 C21 H21 120.6 . .
C23 C21 H21 120.6 . .
C20 C22 C23 119.2(10) . .
C20 C22 H22 120.4 . .
C23 C22 H22 120.4 . .
N5 C23 C22 117.2(9) . .
N5 C23 C21 124.1(10) . .
C22 C23 C21 118.7(9) . .
N5 C24 C25 125.2(10) . .
N5 C24 C26 115.6(11) . .
C25 C24 C26 119.0(11) . .
C24 C25 C27 119.8(12) . .
C24 C25 H25 120.1 . .
C27 C25 H25 120.1 . .
C28 C26 C24 119.3(13) . .
C28 C26 H26 120.3 . .
C24 C26 H26 120.3 . .
N6 C27 C25 119.4(13) . .
N6 C27 H27 120.3 . .
C25 C27 H27 120.3 . .
C26 C28 N6 120.3(12) . .
C26 C28 H28 119.9 . .
N6 C28 H28 119.9 . .

loop_
_geom_bond_atom_site_label_1
_geom_bond_atom_site_label_2
_geom_bond_distance
_geom_bond_site_symmetry_2
Mo1 O1 1.711(7) .
Mo1 O2 1.728(6) .
Mo1 O21 1.898(6) .
Mo1 O4 1.950(6) .
Mo1 O3 2.214(6) .
Mo1 O14 2.370(6) .
Mo2 O20 1.702(7) .
Mo2 O16 1.726(7) .
Mo2 O19 1.897(6) .
Mo2 O21 1.941(6) .
Mo2 O14 2.304(6) .
Mo2 O18 2.306(6) .
Mo3 O17 1.698(7) .
Mo3 O13 1.714(6) .
Mo3 O10 1.919(6) .
Mo3 O19 1.952(6) .
Mo3 O12 2.234(6) .
Mo3 O18 2.326(6) .
Mo4 O6 1.700(6) .
Mo4 O5 1.714(6) .
Mo4 O4 1.888(6) .
Mo4 O7 1.919(6) .
Mo4 O8 2.304(6) .
Mo5 O15 1.708(6) .
Mo5 O9 1.710(7) .
Mo5 O10 1.940(6) .
Mo5 O7 1.950(6) .
Mo5 O11 2.330(6) .
Mo5 O12 2.339(6) .
P1 O11 1.524(6) .
P1 O3 1.541(6) .
P1 O18 1.543(6) .
P1 C1 1.803(8) .
P2 O8 1.516(6) .
P2 O14 1.539(6) .
P2 O12 1.550(6) .
P2 C2 1.811(8) .
N1 C10 1.328(16) .
N1 C9 1.345(16) .
N1 H1' 0.8800 .
N2 C12 1.382(12) .
N2 C14 1.391(11) .
N2 H2' 0.8800 .
N3 C17 1.319(13) .
N3 C18 1.337(12) .
N3 H3' 0.8800 .
N4 C20 1.323(14) .
N4 C19 1.357(14) .
N4 H4' 0.8800 .
N5 C24 1.362(14) .
N5 C23 1.394(13) .
N5 H5' 0.8800 .
N6 C27 1.343(18) .
N6 C28 1.370(19) .
N6 H6' 0.8800 .
C1 C5 1.540(11) 2_654
C1 H1A 0.9900 .
C1 H1B 0.9900 .
C2 C3 1.501(11) .
C2 H2A 0.9900 .
C2 H2B 0.9900 .
C3 C8 1.402(12) .
C3 C4 1.415(12) .
C4 C5 1.399(12) .
C4 H4 0.9500 .
C5 C6 1.401(12) .
C5 C1 1.540(11) 3_665
C6 C7 1.374(12) .
C6 H6 0.9500 .
C7 C8 1.390(12) .
C7 H7 0.9500 .
C8 H8 0.9500 .
C9 C11 1.380(15) .
C9 H9 0.9500 .
C10 C13 1.393(14) .
C10 H10 0.9500 .
C11 C12 1.394(15) .
C11 H11 0.9500 .
C12 C13 1.422(14) .
C13 H13 0.9500 .
C14 C16 1.380(12) .
C14 C15 1.405(13) .
C15 C17 1.357(14) .
C15 H15 0.9500 .
C16 C18 1.403(12) .
C16 H16 0.9500 .
C17 H17 0.9500 .
C18 H18 0.9500 .
C19 C21 1.351(15) .
C19 H19 0.9500 .
C20 C22 1.369(15) .
C20 H20 0.9500 .
C21 C23 1.403(15) .
C21 H21 0.9500 .
C22 C23 1.398(15) .
C22 H22 0.9500 .
C24 C25 1.388(16) .
C24 C26 1.421(16) .
C25 C27 1.394(17) .
C25 H25 0.9500 .
C26 C28 1.356(19) .
C26 H26 0.9500 .
C27 H27 0.9500 .
C28 H28 0.9500 .

loop_
_geom_torsion_atom_site_label_1
_geom_torsion_atom_site_label_2
_geom_torsion_atom_site_label_3
_geom_torsion_atom_site_label_4
_geom_torsion
_geom_torsion_site_symmetry_1
_geom_torsion_site_symmetry_4
O11 P1 O3 Mo1 -164.9(4) . .
O18 P1 O3 Mo1 -41.8(5) . .
C1 P1 O3 Mo1 75.4(5) . .
O6 Mo4 O4 Mo1 -170.2(4) . .
O5 Mo4 O4 Mo1 84.8(4) . .
O7 Mo4 O4 Mo1 -36.6(6) . .
O8 Mo4 O4 Mo1 -88.6(4) . .
O14 P2 O8 Mo4 -59.0(4) . .
O12 P2 O8 Mo4 63.9(4) . .
C2 P2 O8 Mo4 -177.8(3) . .
O3 P1 O11 Mo5 70.2(4) . .
O18 P1 O11 Mo5 -52.8(5) . .
C1 P1 O11 Mo5 -170.5(4) . .
O8 P2 O12 Mo3 -174.3(4) . .
O14 P2 O12 Mo3 -51.3(5) . .
C2 P2 O12 Mo3 64.7(5) . .
O8 P2 O12 Mo5 -13.7(6) . .
O14 P2 O12 Mo5 109.3(5) . .
C2 P2 O12 Mo5 -134.7(5) . .
O8 P2 O14 Mo2 161.6(4) . .
O12 P2 O14 Mo2 39.4(5) . .
C2 P2 O14 Mo2 -76.8(5) . .
O8 P2 O14 Mo1 26.4(5) . .
O12 P2 O14 Mo1 -95.7(5) . .
C2 P2 O14 Mo1 148.1(4) . .
O11 P1 O18 Mo2 157.8(4) . .
O3 P1 O18 Mo2 36.2(5) . .
C1 P1 O18 Mo2 -82.6(5) . .
O11 P1 O18 Mo3 15.6(5) . .
O3 P1 O18 Mo3 -106.0(4) . .
C1 P1 O18 Mo3 135.2(4) . .
O20 Mo2 O19 Mo3 -169.8(4) . .
O16 Mo2 O19 Mo3 84.6(4) . .
O21 Mo2 O19 Mo3 -40.1(7) . .
O14 Mo2 O19 Mo3 -82.5(4) . .
O18 Mo2 O19 Mo3 -3.6(3) . .
O1 Mo1 O21 Mo2 -79.2(4) . .
O2 Mo1 O21 Mo2 175.4(4) . .
O4 Mo1 O21 Mo2 44.0(7) . .
O3 Mo1 O21 Mo2 82.2(4) . .
O14 Mo1 O21 Mo2 4.9(3) . .
O11 P1 C1 C5 64.9(7) . 2_654
O3 P1 C1 C5 -176.0(6) . 2_654
O18 P1 C1 C5 -55.8(7) . 2_654
O8 P2 C2 C3 -45.1(7) . .
O14 P2 C2 C3 -166.5(6) . .
O12 P2 C2 C3 74.8(7) . .
P2 C2 C3 C8 126.2(7) . .
P2 C2 C3 C4 -54.4(10) . .
C8 C3 C4 C5 -3.4(12) . .
C2 C3 C4 C5 177.2(8) . .
C3 C4 C5 C6 1.3(12) . .
C3 C4 C5 C1 -176.3(7) . 3_665
C4 C5 C6 C7 1.7(13) . .
C1 C5 C6 C7 179.2(8) 3_665 .
C5 C6 C7 C8 -2.6(14) . .
C6 C7 C8 C3 0.4(14) . .
C4 C3 C8 C7 2.5(12) . .
C2 C3 C8 C7 -178.1(8) . .
C10 N1 C9 C11 0.9(17) . .
C9 N1 C10 C13 -4.9(16) . .
N1 C9 C11 C12 3.7(18) . .
C14 N2 C12 C11 -19.5(16) . .
C14 N2 C12 C13 162.0(9) . .
C9 C11 C12 N2 177.5(10) . .
C9 C11 C12 C13 -4.0(16) . .
N1 C10 C13 C12 4.2(15) . .
N2 C12 C13 C10 178.8(8) . .
C11 C12 C13 C10 0.2(14) . .
C12 N2 C14 C16 174.0(8) . .
C12 N2 C14 C15 -8.2(14) . .
C16 C14 C15 C17 -2.7(13) . .
N2 C14 C15 C17 179.5(9) . .
N2 C14 C16 C18 179.3(8) . .
C15 C14 C16 C18 1.3(13) . .
C18 N3 C17 C15 -1.6(15) . .
C14 C15 C17 N3 2.9(15) . .
C17 N3 C18 C16 0.0(13) . .
C14 C16 C18 N3 0.1(13) . .
C20 N4 C19 C21 2.5(15) . .
C19 N4 C20 C22 -4.1(16) . .
N4 C19 C21 C23 0.8(15) . .
N4 C20 C22 C23 2.4(16) . .
C24 N5 C23 C22 147.2(11) . .
C24 N5 C23 C21 -35.1(18) . .
C20 C22 C23 N5 178.7(10) . .
C20 C22 C23 C21 0.8(15) . .
C19 C21 C23 N5 179.9(10) . .
C19 C21 C23 C22 -2.4(15) . .
C23 N5 C24 C25 0.1(19) . .
C23 N5 C24 C26 -176.2(11) . .
N5 C24 C25 C27 -175.3(10) . .
C26 C24 C25 C27 0.8(16) . .
N5 C24 C26 C28 174.8(11) . .
C25 C24 C26 C28 -1.7(17) . .
C28 N6 C27 C25 -1.3(17) . .
C24 C25 C27 N6 0.7(17) . .
C24 C26 C28 N6 1.1(18) . .
C27 N6 C28 C26 0.4(18) . .
